data_7157691
loop_
_publ_author_name
'Chan, Chieh-Kai'
'Lai, Chien-Yu'
'Wang, Cheng-Chung'

_publ_section_title
;
 TMSOTf-catalyzed synthesis of substituted quinazolines using
 hexamethyldisilazane as a nitrogen source under neat and microwave
 irradiation conditions.
;
_journal_issue 36
_journal_name_full 'Organic &amp; biomolecular chemistry'
_journal_page_first 7201
_journal_page_last 7212
_journal_paper_doi 10.1039/d0ob01507e
_journal_volume 18
_journal_year 2020
_chemical_formula_moiety 'C20 H13 F N2'
_chemical_formula_sum 'C20 H13 F N2'
_chemical_formula_weight 300.32
_space_group_crystal_system triclinic
_space_group_IT_number 2
_space_group_name_Hall '-P 1'
_space_group_name_H-M_alt 'P -1'
_atom_sites_solution_hydrogens geom
_audit_creation_method SHELXL-2018/3
_audit_update_record
;
2020-05-07 deposited with the CCDC.	2020-08-31 downloaded from the CCDC.
;
_cell_angle_alpha 112.103(4)
_cell_angle_beta 96.044(4)
_cell_angle_gamma 93.256(4)
_cell_formula_units_Z 2
_cell_length_a 6.0455(5)
_cell_length_b 11.0023(10)
_cell_length_c 11.7294(10)
_cell_measurement_reflns_used 6556
_cell_measurement_temperature 100.0(2)
_cell_measurement_theta_max 27.17
_cell_measurement_theta_min 3.25
_cell_volume 714.87(11)
_computing_cell_refinement 'SAINT V8.40A (Bruker Nano, Inc., 2019)'
_computing_data_collection 'Bruker Instrument Service v2012.12.0.3'
_computing_data_reduction 'SAINT V8.40A (Bruker Nano, Inc., 2019)'
_computing_molecular_graphics 'shelXle (C.B. Huebschle, rev 958)'
_computing_publication_material 'WinGX publication routines (Farrugia, 2014)'
_computing_structure_refinement 'SHELXL-2018/3 (Sheldrick, 2018)'
_computing_structure_solution 'SHELXT 2014/5 (Sheldrick, 2014)'
_diffrn_ambient_temperature 100.0(2)
_diffrn_measured_fraction_theta_full 0.999
_diffrn_measured_fraction_theta_max 0.999
_diffrn_measurement_device_type 'Bruker APEX-II CCD'
_diffrn_measurement_method '\f and \w scans'
_diffrn_radiation_type MoK\a
_diffrn_radiation_wavelength 0.71073
_diffrn_reflns_av_R_equivalents 0.0942
_diffrn_reflns_av_unetI/netI 0.0442
_diffrn_reflns_Laue_measured_fraction_full 0.999
_diffrn_reflns_Laue_measured_fraction_max 0.999
_diffrn_reflns_limit_h_max 7
_diffrn_reflns_limit_h_min -7
_diffrn_reflns_limit_k_max 14
_diffrn_reflns_limit_k_min -14
_diffrn_reflns_limit_l_max 15
_diffrn_reflns_limit_l_min -15
_diffrn_reflns_number 29678
_diffrn_reflns_point_group_measured_fraction_full 0.999
_diffrn_reflns_point_group_measured_fraction_max 0.999
_diffrn_reflns_theta_full 25.242
_diffrn_reflns_theta_max 27.096
_diffrn_reflns_theta_min 2.009
_exptl_absorpt_coefficient_mu 0.092
_exptl_absorpt_correction_T_max 1
_exptl_absorpt_correction_T_min 0.8496
_exptl_absorpt_correction_type numerical
_exptl_absorpt_process_details 'Bruker SADABS, 1996'
_exptl_crystal_colour colourless
_exptl_crystal_density_diffrn 1.395
_exptl_crystal_density_meas ?
_exptl_crystal_density_method 'not measured'
_exptl_crystal_description prism
_exptl_crystal_F_000 312
_exptl_crystal_size_max 0.248
_exptl_crystal_size_mid 0.208
_exptl_crystal_size_min 0.166
_refine_diff_density_max 0.280
_refine_diff_density_min -0.240
_refine_diff_density_rms 0.054
_refine_ls_extinction_method none
_refine_ls_goodness_of_fit_ref 1.052
_refine_ls_hydrogen_treatment constr
_refine_ls_matrix_type full
_refine_ls_number_parameters 208
_refine_ls_number_reflns 3149
_refine_ls_number_restraints 0
_refine_ls_restrained_S_all 1.052
_refine_ls_R_factor_all 0.0783
_refine_ls_R_factor_gt 0.0472
_refine_ls_shift/su_max 0.000
_refine_ls_shift/su_mean 0.000
_refine_ls_structure_factor_coef Fsqd
_refine_ls_weighting_details 'w=1/[\s^2^(Fo^2^)+(0.0583P)^2^+0.4044P] where P=(Fo^2^+2Fc^2^)/3'
_refine_ls_weighting_scheme calc
_refine_ls_wR_factor_gt 0.1189
_refine_ls_wR_factor_ref 0.1408
_reflns_Friedel_coverage 0.000
_reflns_number_gt 2244
_reflns_number_total 3149
_reflns_threshold_expression 'I > 2\s(I)'
_cod_data_source_file d0ob01507e2.cif
_cod_data_source_block i17869
_cod_depositor_comments
;
The following automatic conversions were performed:

data item '_exptl_crystal_density_meas' value 'none' was changed to
'?' -- the value is perceived as not measured.

Automatic conversion script
Id: cif_fix_values 7556 2019-12-06 15:28:31Z antanas 

 Adding full bibliography for 7157689--7157694.cif.
;
_cod_database_code 7157691
_shelx_shelxl_version_number 2018/3
_shelx_space_group_comment
;
The symmetry employed for this shelxl refinement is uniquely defined
by the following loop, which should always be used as a source of
symmetry information in preference to the above space-group names.
They are only intended as comments.
;
_shelx_estimated_absorpt_t_min 0.978
_shelx_estimated_absorpt_t_max 0.985

loop_
_space_group_symop_operation_xyz
'x, y, z'
'-x, -y, -z'

loop_
_atom_site_label
_atom_site_type_symbol
_atom_site_fract_x
_atom_site_fract_y
_atom_site_fract_z
_atom_site_U_iso_or_equiv
_atom_site_adp_type
_atom_site_occupancy
_atom_site_site_symmetry_order
_atom_site_calc_flag
_atom_site_refinement_flags_posn
_atom_site_refinement_flags_adp
_atom_site_refinement_flags_occupancy
_atom_site_disorder_assembly
_atom_site_disorder_group
F1 F 0.24202(19) -0.00849(12) 0.03561(10) 0.0338(3) Uani 1 1 d . . . . .
N1 N 0.6515(2) 0.33303(14) 0.58471(14) 0.0205(3) Uani 1 1 d . . . . .
N2 N 0.6131(2) 0.39279(15) 0.79974(14) 0.0212(3) Uani 1 1 d . . . . .
C1 C 0.7186(3) 0.39978(17) 0.70932(16) 0.0188(4) Uani 1 1 d . . . . .
C2 C 0.4604(3) 0.25589(17) 0.55022(16) 0.0192(4) Uani 1 1 d . . . . .
C3 C 0.3298(3) 0.24084(17) 0.63929(16) 0.0200(4) Uani 1 1 d . . . . .
C4 C 0.1265(3) 0.15848(18) 0.60935(18) 0.0228(4) Uani 1 1 d . . . . .
H4 H 0.066413 0.110357 0.524827 0.027 Uiso 1 1 calc R U . . .
C5 C 0.0163(3) 0.14787(18) 0.70148(18) 0.0237(4) Uani 1 1 d . . . . .
H5 H -0.120363 0.092392 0.680571 0.028 Uiso 1 1 calc R U . . .
C6 C 0.1032(3) 0.21837(18) 0.82719(18) 0.0247(4) Uani 1 1 d . . . . .
H6 H 0.025475 0.209306 0.890327 0.030 Uiso 1 1 calc R U . . .
C7 C 0.2988(3) 0.29995(18) 0.85932(17) 0.0228(4) Uani 1 1 d . . . . .
H7 H 0.354994 0.348225 0.944395 0.027 Uiso 1 1 calc R U . . .
C8 C 0.4167(3) 0.31220(17) 0.76603(17) 0.0205(4) Uani 1 1 d . . . . .
C9 C 0.9300(3) 0.48854(17) 0.74369(16) 0.0192(4) Uani 1 1 d . . . . .
C10 C 1.0507(3) 0.49797(18) 0.65184(17) 0.0220(4) Uani 1 1 d . . . . .
H10 H 0.996047 0.448080 0.566853 0.026 Uiso 1 1 calc R U . . .
C11 C 1.2498(3) 0.57941(18) 0.68332(18) 0.0246(4) Uani 1 1 d . . . . .
H11 H 1.330215 0.585984 0.620159 0.030 Uiso 1 1 calc R U . . .
C12 C 1.3309(3) 0.65114(18) 0.80720(18) 0.0244(4) Uani 1 1 d . . . . .
H12 H 1.468279 0.706092 0.829140 0.029 Uiso 1 1 calc R U . . .
C13 C 1.2118(3) 0.64287(18) 0.89925(18) 0.0253(4) Uani 1 1 d . . . . .
H13 H 1.267216 0.693006 0.984099 0.030 Uiso 1 1 calc R U . . .
C14 C 1.0125(3) 0.56186(18) 0.86818(17) 0.0222(4) Uani 1 1 d . . . . .
H14 H 0.932038 0.556258 0.931668 0.027 Uiso 1 1 calc R U . . .
C15 C 0.3955(3) 0.18432(17) 0.41396(16) 0.0199(4) Uani 1 1 d . . . . .
C16 C 0.1955(3) 0.19952(18) 0.35278(17) 0.0233(4) Uani 1 1 d . . . . .
H16 H 0.093844 0.254273 0.399134 0.028 Uiso 1 1 calc R U . . .
C17 C 0.1426(3) 0.13568(18) 0.22479(17) 0.0245(4) Uani 1 1 d . . . . .
H17 H 0.007799 0.147582 0.182584 0.029 Uiso 1 1 calc R U . . .
C18 C 0.2913(3) 0.05472(18) 0.16096(16) 0.0241(4) Uani 1 1 d . . . . .
C19 C 0.4893(3) 0.03618(18) 0.21761(17) 0.0249(4) Uani 1 1 d . . . . .
H19 H 0.587822 -0.020891 0.170825 0.030 Uiso 1 1 calc R U . . .
C20 C 0.5418(3) 0.10286(18) 0.34485(17) 0.0230(4) Uani 1 1 d . . . . .
H20 H 0.679751 0.092858 0.385606 0.028 Uiso 1 1 calc R U . . .

loop_
_atom_site_aniso_label
_atom_site_aniso_U_11
_atom_site_aniso_U_22
_atom_site_aniso_U_33
_atom_site_aniso_U_23
_atom_site_aniso_U_13
_atom_site_aniso_U_12
F1 0.0320(6) 0.0407(7) 0.0182(6) 0.0015(5) -0.0012(5) -0.0016(5)
N1 0.0187(7) 0.0196(8) 0.0209(8) 0.0061(6) 0.0000(6) 0.0005(6)
N2 0.0184(7) 0.0222(8) 0.0209(8) 0.0066(6) 0.0008(6) 0.0013(6)
C1 0.0187(8) 0.0180(9) 0.0187(9) 0.0063(7) 0.0001(7) 0.0028(7)
C2 0.0185(8) 0.0154(8) 0.0227(9) 0.0065(7) 0.0001(7) 0.0045(7)
C3 0.0193(8) 0.0173(9) 0.0225(9) 0.0070(7) 0.0014(7) 0.0020(7)
C4 0.0219(9) 0.0192(9) 0.0238(9) 0.0056(7) -0.0005(7) 0.0013(7)
C5 0.0197(9) 0.0190(9) 0.0304(10) 0.0078(8) 0.0027(7) 0.0003(7)
C6 0.0232(9) 0.0242(10) 0.0278(10) 0.0102(8) 0.0072(8) 0.0035(7)
C7 0.0216(9) 0.0239(10) 0.0211(9) 0.0064(8) 0.0030(7) 0.0036(7)
C8 0.0171(8) 0.0187(9) 0.0245(9) 0.0071(7) 0.0016(7) 0.0034(7)
C9 0.0176(8) 0.0184(9) 0.0209(9) 0.0074(7) 0.0004(7) 0.0020(7)
C10 0.0223(9) 0.0224(9) 0.0196(9) 0.0066(7) 0.0013(7) 0.0020(7)
C11 0.0222(9) 0.0238(10) 0.0295(10) 0.0120(8) 0.0052(8) 0.0010(7)
C12 0.0183(8) 0.0202(9) 0.0325(11) 0.0087(8) 0.0006(7) -0.0014(7)
C13 0.0225(9) 0.0229(9) 0.0243(10) 0.0039(8) -0.0026(7) 0.0004(7)
C14 0.0206(9) 0.0226(9) 0.0218(9) 0.0068(8) 0.0021(7) 0.0023(7)
C15 0.0198(8) 0.0165(9) 0.0220(9) 0.0070(7) 0.0009(7) -0.0016(7)
C16 0.0219(9) 0.0213(9) 0.0239(10) 0.0064(8) 0.0010(7) 0.0007(7)
C17 0.0214(9) 0.0252(10) 0.0243(10) 0.0083(8) -0.0021(7) -0.0014(7)
C18 0.0267(9) 0.0238(10) 0.0155(9) 0.0024(7) -0.0007(7) -0.0057(7)
C19 0.0235(9) 0.0234(10) 0.0237(9) 0.0043(8) 0.0047(7) 0.0012(7)
C20 0.0193(9) 0.0237(9) 0.0235(9) 0.0073(8) 0.0003(7) 0.0000(7)

loop_
_atom_type_symbol
_atom_type_description
_atom_type_scat_dispersion_real
_atom_type_scat_dispersion_imag
_atom_type_scat_source
C C 0.0033 0.0016 'International Tables Vol C Tables 4.2.6.8 and 6.1.1.4'
H H 0.0000 0.0000 'International Tables Vol C Tables 4.2.6.8 and 6.1.1.4'
F F 0.0171 0.0103 'International Tables Vol C Tables 4.2.6.8 and 6.1.1.4'
N N 0.0061 0.0033 'International Tables Vol C Tables 4.2.6.8 and 6.1.1.4'

loop_
_geom_angle_atom_site_label_1
_geom_angle_atom_site_label_2
_geom_angle_atom_site_label_3
_geom_angle
_geom_angle_site_symmetry_1
_geom_angle_site_symmetry_3
_geom_angle_publ_flag
C2 N1 C1 117.71(15) . . ?
C1 N2 C8 116.98(15) . . ?
N2 C1 N1 126.20(16) . . ?
N2 C1 C9 117.91(15) . . ?
N1 C1 C9 115.89(15) . . ?
N1 C2 C3 121.42(16) . . ?
N1 C2 C15 115.78(15) . . ?
C3 C2 C15 122.78(15) . . ?
C4 C3 C8 119.09(16) . . ?
C4 C3 C2 124.52(16) . . ?
C8 C3 C2 116.38(15) . . ?
C5 C4 C3 120.22(17) . . ?
C5 C4 H4 119.9 . . ?
C3 C4 H4 119.9 . . ?
C4 C5 C6 120.62(17) . . ?
C4 C5 H5 119.7 . . ?
C6 C5 H5 119.7 . . ?
C7 C6 C5 120.60(17) . . ?
C7 C6 H6 119.7 . . ?
C5 C6 H6 119.7 . . ?
C6 C7 C8 119.96(17) . . ?
C6 C7 H7 120.0 . . ?
C8 C7 H7 120.0 . . ?
N2 C8 C7 119.19(16) . . ?
N2 C8 C3 121.29(16) . . ?
C7 C8 C3 119.51(16) . . ?
C10 C9 C14 119.13(16) . . ?
C10 C9 C1 120.35(16) . . ?
C14 C9 C1 120.52(16) . . ?
C11 C10 C9 120.67(17) . . ?
C11 C10 H10 119.7 . . ?
C9 C10 H10 119.7 . . ?
C12 C11 C10 119.72(17) . . ?
C12 C11 H11 120.1 . . ?
C10 C11 H11 120.1 . . ?
C11 C12 C13 120.09(17) . . ?
C11 C12 H12 120.0 . . ?
C13 C12 H12 120.0 . . ?
C14 C13 C12 120.36(17) . . ?
C14 C13 H13 119.8 . . ?
C12 C13 H13 119.8 . . ?
C13 C14 C9 120.02(17) . . ?
C13 C14 H14 120.0 . . ?
C9 C14 H14 120.0 . . ?
C16 C15 C20 118.86(17) . . ?
C16 C15 C2 121.91(16) . . ?
C20 C15 C2 119.20(16) . . ?
C17 C16 C15 120.86(17) . . ?
C17 C16 H16 119.6 . . ?
C15 C16 H16 119.6 . . ?
C18 C17 C16 118.02(17) . . ?
C18 C17 H17 121.0 . . ?
C16 C17 H17 121.0 . . ?
F1 C18 C19 118.20(16) . . ?
F1 C18 C17 118.76(16) . . ?
C19 C18 C17 123.03(17) . . ?
C18 C19 C20 118.21(17) . . ?
C18 C19 H19 120.9 . . ?
C20 C19 H19 120.9 . . ?
C19 C20 C15 121.00(17) . . ?
C19 C20 H20 119.5 . . ?
C15 C20 H20 119.5 . . ?

loop_
_geom_bond_atom_site_label_1
_geom_bond_atom_site_label_2
_geom_bond_distance
_geom_bond_site_symmetry_2
_geom_bond_publ_flag
F1 C18 1.360(2) . ?
N1 C2 1.323(2) . ?
N1 C1 1.369(2) . ?
N2 C1 1.317(2) . ?
N2 C8 1.367(2) . ?
C1 C9 1.484(2) . ?
C2 C3 1.425(2) . ?
C2 C15 1.488(2) . ?
C3 C4 1.414(2) . ?
C3 C8 1.419(2) . ?
C4 C5 1.365(3) . ?
C4 H4 0.9500 . ?
C5 C6 1.408(3) . ?
C5 H5 0.9500 . ?
C6 C7 1.370(3) . ?
C6 H6 0.9500 . ?
C7 C8 1.410(3) . ?
C7 H7 0.9500 . ?
C9 C10 1.395(2) . ?
C9 C14 1.395(2) . ?
C10 C11 1.387(3) . ?
C10 H10 0.9500 . ?
C11 C12 1.385(3) . ?
C11 H11 0.9500 . ?
C12 C13 1.386(3) . ?
C12 H12 0.9500 . ?
C13 C14 1.386(3) . ?
C13 H13 0.9500 . ?
C14 H14 0.9500 . ?
C15 C16 1.391(2) . ?
C15 C20 1.392(2) . ?
C16 C17 1.389(3) . ?
C16 H16 0.9500 . ?
C17 C18 1.376(3) . ?
C17 H17 0.9500 . ?
C18 C19 1.370(3) . ?
C19 C20 1.384(3) . ?
C19 H19 0.9500 . ?
C20 H20 0.9500 . ?
